data_4502459
loop_
_publ_author_name
'Hazra, Shantanu'
'Sarkar, Biswarup'
'Naiya, Subrata'
'Drew, Michael G. B.'
'Frontera, Antonio'
'Escudero, Daniel'
'Ghosh, Ashutosh'

_publ_section_title
;
 Self-Assembled Molecular Complexes and Coordination Polymers of CdII,
 Hexamine, and Monocarboxylates: Structural Analysis and Theoretical
 Studies of Supramolecular Interactions
;
_journal_issue 4
_journal_name_full 'Crystal Growth &amp; Design'
_journal_page_first 1677
_journal_paper_doi 10.1021/cg901245z
_journal_volume 10
_journal_year 2010
_chemical_formula_sum 'C54 H78 Cd3 N8 O24'
_chemical_formula_weight 1560.44
_chemical_name_systematic
; 
 ? 
;
_space_group_IT_number 2
_symmetry_cell_setting triclinic
_symmetry_space_group_name_Hall '-P 1'
_symmetry_space_group_name_H-M 'P -1'
_atom_sites_solution_hydrogens geom
_atom_sites_solution_primary direct
_atom_sites_solution_secondary difmap
_audit_creation_method SHELXL-97
_cell_angle_alpha 79.968(2)
_cell_angle_beta 84.832(2)
_cell_angle_gamma 68.813(2)
_cell_formula_units_Z 1
_cell_length_a 10.0877(9)
_cell_length_b 13.1379(12)
_cell_length_c 13.3299(11)
_cell_measurement_reflns_used 17945
_cell_measurement_temperature 150(2)
_cell_measurement_theta_max 27.59
_cell_measurement_theta_min 1.55
_cell_volume 1621.3(2)
_computing_molecular_graphics PLATON(Spek,2004)
_computing_structure_refinement 'SHELXL-97 (Sheldrick, 1997)'
_computing_structure_solution 'SHELXS-97 (Sheldrick, 1997)'
_diffrn_ambient_temperature 150(2)
_diffrn_measured_fraction_theta_full 0.965
_diffrn_measured_fraction_theta_max 0.965
_diffrn_radiation_monochromator graphite
_diffrn_radiation_source 'fine-focus sealed tube'
_diffrn_radiation_type MoK\a
_diffrn_radiation_wavelength 0.71073
_diffrn_reflns_av_R_equivalents 0.0593
_diffrn_reflns_av_sigmaI/netI 0.0814
_diffrn_reflns_limit_h_max 13
_diffrn_reflns_limit_h_min -13
_diffrn_reflns_limit_k_max 16
_diffrn_reflns_limit_k_min -16
_diffrn_reflns_limit_l_max 17
_diffrn_reflns_limit_l_min -17
_diffrn_reflns_number 17945
_diffrn_reflns_theta_full 27.59
_diffrn_reflns_theta_max 27.59
_diffrn_reflns_theta_min 1.55
_diffrn_standards_decay_% n/a
_diffrn_standards_interval_count n/a
_diffrn_standards_interval_time n/a
_diffrn_standards_number n/a
_exptl_absorpt_coefficient_mu 1.058
_exptl_absorpt_correction_T_max 1.000
_exptl_absorpt_correction_type empirical
_exptl_crystal_colour black
_exptl_crystal_density_diffrn 1.598
_exptl_crystal_density_method 'not measured'
_exptl_crystal_description needle
_exptl_crystal_F_000 794
_exptl_crystal_size_max 0.30
_exptl_crystal_size_mid 0.05
_exptl_crystal_size_min 0.05
_refine_diff_density_max 1.384
_refine_diff_density_min -0.989
_refine_diff_density_rms 0.122
_refine_ls_extinction_method none
_refine_ls_goodness_of_fit_ref 0.936
_refine_ls_hydrogen_treatment mixed
_refine_ls_matrix_type full
_refine_ls_number_parameters 439
_refine_ls_number_reflns 7246
_refine_ls_number_restraints 18
_refine_ls_restrained_S_all 0.938
_refine_ls_R_factor_all 0.0703
_refine_ls_R_factor_gt 0.0446
_refine_ls_shift/su_max 0.002
_refine_ls_shift/su_mean 0.000
_refine_ls_structure_factor_coef Fsqd
_refine_ls_weighting_details
;
_refine_ls_weighting_details 
  w=1/[\s^2^(Fo^2^)+(0.0552P)^2^+0.0000P] where P=(Fo^2^+2Fc^2^)/3 
;
_refine_ls_weighting_scheme calc
_refine_ls_wR_factor_gt 0.1013
_refine_ls_wR_factor_ref 0.1130
_reflns_number_gt 5129
_reflns_number_total 7246
_reflns_threshold_expression >2sigma(I)
_cod_data_source_file cg901245z_si_002.cif
_cod_data_source_block 2
_cod_original_sg_symbol_H-M P-1
_cod_original_formula_sum 'C54 H78 Cd3 N8 O24   '
_cod_database_code 4502459

loop_
_symmetry_equiv_pos_as_xyz
'x, y, z'
'-x, -y, -z'

loop_
_atom_site_label
_atom_site_type_symbol
_atom_site_fract_x
_atom_site_fract_y
_atom_site_fract_z
_atom_site_U_iso_or_equiv
_atom_site_adp_type
_atom_site_occupancy
_atom_site_symmetry_multiplicity
_atom_site_calc_flag
_atom_site_refinement_flags
O1W O 0.0255(3) 0.1538(3) 0.5823(2) 0.0351(8) Uani 1 1 d D
H1W1 H 0.040(4) 0.159(4) 0.6428(18) 0.042 Uiso 1 1 d D
H1W2 H 0.102(3) 0.116(4) 0.553(3) 0.042 Uiso 1 1 d D
O2W O 0.9712(4) 0.1989(4) 0.2585(4) 0.0729(14) Uani 1 1 d D
H2W1 H 1.055(4) 0.184(5) 0.282(4) 0.087 Uiso 1 1 d D
H2W2 H 0.978(6) 0.243(5) 0.197(3) 0.087 Uiso 1 1 d D
O3W O 0.8360(5) 0.2858(5) 0.4226(3) 0.0784(15) Uani 1 1 d D
H3W1 H 0.765(5) 0.273(5) 0.459(4) 0.094 Uiso 1 1 d D
H3W2 H 0.884(6) 0.216(3) 0.404(5) 0.094 Uiso 1 1 d D
C12 C 0.9114(4) 0.8175(3) 0.1458(3) 0.0246(9) Uani 1 1 d .
C14 C 0.8837(4) 0.7107(3) 0.1690(3) 0.0231(9) Uani 1 1 d .
C16 C 0.8848(6) 0.5437(4) 0.1184(4) 0.0432(13) Uani 1 1 d .
H16 H 0.9034 0.4977 0.0692 0.052 Uiso 1 1 calc R
C17 C 0.8323(5) 0.5135(4) 0.2138(4) 0.0392(12) Uani 1 1 d .
H17 H 0.8172 0.4467 0.2292 0.047 Uiso 1 1 calc R
C18 C 0.8023(5) 0.5828(4) 0.2860(3) 0.0317(10) Uani 1 1 d .
H18 H 0.7641 0.5636 0.3495 0.038 Uiso 1 1 calc R
C19 C 0.8288(5) 0.6807(4) 0.2644(3) 0.0286(10) Uani 1 1 d .
H19 H 0.8099 0.7266 0.3137 0.034 Uiso 1 1 calc R
C13 C 0.9096(5) 0.6420(4) 0.0961(4) 0.0360(11) Uani 1 1 d .
H13 H 0.9441 0.6623 0.0316 0.043 Uiso 1 1 calc R
C32 C 0.4894(5) 1.2321(3) -0.4804(3) 0.0240(9) Uani 1 1 d .
C34 C 0.3889(5) 1.3384(4) -0.5347(3) 0.0315(10) Uani 1 1 d .
C35 C 0.2467(5) 1.3533(4) -0.5424(3) 0.0375(12) Uani 1 1 d .
H35 H 0.2140 1.2962 -0.5156 0.045 Uiso 1 1 calc R
C36 C 0.1529(6) 1.4524(5) -0.5894(4) 0.0549(16) Uani 1 1 d .
H36 H 0.0577 1.4619 -0.5944 0.066 Uiso 1 1 calc R
C37 C 0.2017(9) 1.5363(6) -0.6284(6) 0.083(2) Uani 1 1 d .
H37 H 0.1393 1.6037 -0.6592 0.099 Uiso 1 1 calc R
C38 C 0.3425(9) 1.5210(6) -0.6222(7) 0.100(3) Uani 1 1 d .
H38 H 0.3752 1.5779 -0.6501 0.120 Uiso 1 1 calc R
C39 C 0.4367(7) 1.4227(4) -0.5752(5) 0.0597(16) Uani 1 1 d .
H39 H 0.5320 1.4136 -0.5711 0.072 Uiso 1 1 calc R
C42 C 0.6174(5) 0.8395(4) -0.2755(3) 0.0262(10) Uani 1 1 d .
C44 C 0.5854(5) 0.7411(4) -0.2206(3) 0.0291(10) Uani 1 1 d .
C45 C 0.4468(5) 0.7431(4) -0.2128(3) 0.0364(12) Uani 1 1 d .
H45 H 0.3739 0.8066 -0.2397 0.044 Uiso 1 1 calc R
C43 C 0.6942(6) 0.6473(4) -0.1789(4) 0.0410(12) Uani 1 1 d .
H43 H 0.7873 0.6457 -0.1820 0.049 Uiso 1 1 calc R
C46 C 0.4155(7) 0.6519(5) -0.1656(4) 0.0555(16) Uani 1 1 d .
H46 H 0.3219 0.6543 -0.1600 0.067 Uiso 1 1 calc R
C47 C 0.5220(8) 0.5585(5) -0.1274(5) 0.0628(18) Uani 1 1 d .
H47 H 0.5010 0.4964 -0.0977 0.075 Uiso 1 1 calc R
C48 C 0.6608(8) 0.5546(4) -0.1320(4) 0.0613(17) Uani 1 1 d .
H48 H 0.7323 0.4908 -0.1040 0.074 Uiso 1 1 calc R
C72 C 0.5250(4) 1.0774(3) -0.1501(3) 0.0212(9) Uani 1 1 d .
H72A H 0.4333 1.1109 -0.1819 0.025 Uiso 1 1 calc R
H72B H 0.5465 0.9982 -0.1359 0.025 Uiso 1 1 calc R
C74 C 0.4847(4) 1.2393(3) -0.0765(3) 0.0258(9) Uani 1 1 d .
H74A H 0.4785 1.2679 -0.0133 0.031 Uiso 1 1 calc R
H74B H 0.3931 1.2745 -0.1083 0.031 Uiso 1 1 calc R
C78 C 0.7317(4) 1.2136(3) -0.0959(3) 0.0216(9) Uani 1 1 d .
H78A H 0.7273 1.2420 -0.0328 0.026 Uiso 1 1 calc R
H78B H 0.8044 1.2316 -0.1401 0.026 Uiso 1 1 calc R
C81 C 0.7750(4) 1.0496(3) -0.1706(3) 0.0192(8) Uani 1 1 d .
H81A H 0.7987 0.9702 -0.1570 0.023 Uiso 1 1 calc R
H81B H 0.8488 1.0649 -0.2156 0.023 Uiso 1 1 calc R
C79 C 0.6008(4) 1.2235(3) -0.2391(3) 0.0239(9) Uani 1 1 d .
H79A H 0.6717 1.2418 -0.2853 0.029 Uiso 1 1 calc R
H79B H 0.5095 1.2588 -0.2713 0.029 Uiso 1 1 calc R
C82 C 0.6559(4) 1.0666(3) -0.0065(3) 0.0224(9) Uani 1 1 d .
H82A H 0.6778 0.9873 0.0076 0.027 Uiso 1 1 calc R
H82B H 0.6515 1.0928 0.0578 0.027 Uiso 1 1 calc R
N71 N 0.6366(3) 1.1014(3) -0.2224(2) 0.0191(7) Uani 1 1 d .
N73 N 0.5170(3) 1.1195(3) -0.0543(2) 0.0217(7) Uani 1 1 d .
N77 N 0.5947(4) 1.2669(3) -0.1448(3) 0.0229(8) Uani 1 1 d .
N80 N 0.7719(3) 1.0908(3) -0.0736(2) 0.0205(7) Uani 1 1 d .
O1 O 1.1135(3) 0.9195(3) -0.1418(2) 0.0324(7) Uani 1 1 d D
H1 H 1.108(5) 0.978(2) -0.178(3) 0.039 Uiso 1 1 d D
H2 H 1.086(5) 0.876(3) -0.163(3) 0.039 Uiso 1 1 d D
O3 O 0.6888(3) 0.9695(3) -0.5345(2) 0.0291(7) Uani 1 1 d D
H6 H 0.668(5) 1.017(3) -0.587(2) 0.035 Uiso 1 1 d D
H5 H 0.667(5) 0.914(2) -0.536(3) 0.035 Uiso 1 1 d D
O2 O 0.8928(3) 1.0005(3) -0.3968(2) 0.0295(7) Uani 1 1 d D
H3 H 0.950(4) 0.943(2) -0.369(3) 0.035 Uiso 1 1 d D
H4 H 0.927(4) 1.052(2) -0.412(3) 0.035 Uiso 1 1 d D
O11 O 0.9348(3) 0.8510(2) 0.0526(2) 0.0280(7) Uani 1 1 d .
O13 O 0.9134(4) 0.8673(3) 0.2179(2) 0.0380(8) Uani 1 1 d .
O31 O 0.4372(3) 1.1643(2) -0.4283(2) 0.0282(7) Uani 1 1 d .
O33 O 0.6213(3) 1.2118(3) -0.4841(2) 0.0316(7) Uani 1 1 d .
O41 O 0.5188(3) 0.9180(2) -0.3239(2) 0.0319(7) Uani 1 1 d .
O43 O 0.7391(3) 0.8452(2) -0.2730(2) 0.0310(7) Uani 1 1 d .
Cd1 Cd 1.0000 1.0000 0.0000 0.02033(11) Uani 1 2 d S
Cd2 Cd 0.65554(3) 1.03021(2) -0.37646(2) 0.02197(10) Uani 1 1 d .

loop_
_atom_site_aniso_label
_atom_site_aniso_U_11
_atom_site_aniso_U_22
_atom_site_aniso_U_33
_atom_site_aniso_U_23
_atom_site_aniso_U_13
_atom_site_aniso_U_12
O1W 0.0322(18) 0.044(2) 0.0340(19) -0.0159(16) 0.0063(15) -0.0165(16)
O2W 0.046(3) 0.070(3) 0.112(4) -0.054(3) -0.019(3) -0.009(2)
O3W 0.067(3) 0.134(5) 0.049(3) 0.005(3) 0.005(2) -0.064(3)
C12 0.017(2) 0.023(2) 0.032(2) -0.0025(19) -0.0013(18) -0.0051(17)
C14 0.019(2) 0.024(2) 0.026(2) -0.0007(18) -0.0050(17) -0.0078(18)
C16 0.055(3) 0.031(3) 0.045(3) -0.020(2) 0.011(3) -0.014(2)
C17 0.042(3) 0.022(2) 0.057(3) -0.001(2) -0.002(2) -0.018(2)
C18 0.032(3) 0.033(3) 0.029(2) 0.002(2) -0.004(2) -0.013(2)
C19 0.029(2) 0.035(3) 0.028(2) -0.007(2) -0.0038(19) -0.016(2)
C13 0.041(3) 0.033(3) 0.033(3) -0.008(2) 0.013(2) -0.014(2)
C32 0.029(2) 0.025(2) 0.017(2) -0.0050(18) -0.0025(17) -0.0088(19)
C34 0.040(3) 0.028(2) 0.023(2) -0.0018(19) -0.003(2) -0.009(2)
C35 0.040(3) 0.040(3) 0.026(2) -0.004(2) -0.003(2) -0.006(2)
C36 0.041(3) 0.067(4) 0.033(3) -0.011(3) -0.009(2) 0.014(3)
C37 0.089(6) 0.043(4) 0.081(5) 0.006(4) -0.027(4) 0.015(4)
C38 0.104(7) 0.045(4) 0.140(8) 0.035(4) -0.044(6) -0.026(4)
C39 0.063(4) 0.037(3) 0.074(4) 0.014(3) -0.020(3) -0.019(3)
C42 0.033(3) 0.033(3) 0.020(2) -0.0100(19) 0.0055(18) -0.019(2)
C44 0.040(3) 0.028(2) 0.022(2) -0.0083(19) 0.0039(19) -0.014(2)
C45 0.049(3) 0.041(3) 0.032(3) -0.010(2) 0.006(2) -0.031(3)
C43 0.047(3) 0.036(3) 0.039(3) -0.007(2) 0.007(2) -0.016(2)
C46 0.075(4) 0.057(4) 0.053(4) -0.018(3) 0.011(3) -0.043(4)
C47 0.093(5) 0.050(4) 0.062(4) -0.012(3) 0.021(4) -0.050(4)
C48 0.094(5) 0.027(3) 0.053(4) 0.000(3) -0.001(3) -0.013(3)
C72 0.017(2) 0.027(2) 0.021(2) -0.0004(17) -0.0004(16) -0.0109(17)
C74 0.023(2) 0.027(2) 0.028(2) -0.0049(19) -0.0022(18) -0.0075(18)
C78 0.025(2) 0.021(2) 0.023(2) -0.0039(17) -0.0034(17) -0.0116(18)
C81 0.019(2) 0.022(2) 0.016(2) -0.0022(16) 0.0004(15) -0.0067(17)
C79 0.024(2) 0.023(2) 0.024(2) 0.0020(18) -0.0034(17) -0.0099(18)
C82 0.023(2) 0.026(2) 0.020(2) -0.0049(18) -0.0001(17) -0.0106(18)
N71 0.0186(17) 0.0186(17) 0.0198(17) -0.0002(14) -0.0030(13) -0.0068(14)
N73 0.0218(18) 0.0245(18) 0.0197(17) -0.0050(15) 0.0015(14) -0.0091(15)
N77 0.0236(19) 0.0200(18) 0.0239(18) -0.0011(15) -0.0048(15) -0.0063(15)
N80 0.0218(18) 0.0209(18) 0.0195(17) -0.0033(14) -0.0011(14) -0.0082(15)
O1 0.0288(18) 0.0369(19) 0.0321(18) -0.0114(15) -0.0043(14) -0.0086(16)
O3 0.0360(18) 0.0377(19) 0.0216(16) -0.0057(14) -0.0012(14) -0.0217(16)
O2 0.0249(17) 0.0318(18) 0.0330(18) -0.0004(15) -0.0006(14) -0.0137(14)
O11 0.0288(17) 0.0280(17) 0.0290(17) -0.0028(13) -0.0013(13) -0.0128(14)
O13 0.058(2) 0.0350(19) 0.0304(18) -0.0074(15) 0.0005(16) -0.0274(17)
O31 0.0293(17) 0.0313(17) 0.0261(16) -0.0023(13) -0.0059(13) -0.0129(14)
O33 0.0280(18) 0.0363(18) 0.0297(17) 0.0054(14) -0.0021(13) -0.0150(14)
O41 0.0320(18) 0.0306(18) 0.0339(18) 0.0016(14) -0.0079(14) -0.0133(15)
O43 0.0298(18) 0.0279(17) 0.0389(18) -0.0048(14) -0.0015(14) -0.0143(14)
Cd1 0.0189(2) 0.0233(2) 0.0196(2) -0.00223(17) -0.00339(16) -0.00816(18)
Cd2 0.02218(18) 0.02675(18) 0.01933(17) -0.00329(13) -0.00083(12) -0.01147(13)

loop_
_atom_type_symbol
_atom_type_description
_atom_type_scat_dispersion_real
_atom_type_scat_dispersion_imag
_atom_type_scat_source
C C 0.0033 0.0016 'International Tables Vol C Tables 4.2.6.8 and 6.1.1.4'
H H 0.0000 0.0000 'International Tables Vol C Tables 4.2.6.8 and 6.1.1.4'
N N 0.0061 0.0033 'International Tables Vol C Tables 4.2.6.8 and 6.1.1.4'
O O 0.0106 0.0060 'International Tables Vol C Tables 4.2.6.8 and 6.1.1.4'
Cd Cd -0.8075 1.2024 'International Tables Vol C Tables 4.2.6.8 and 6.1.1.4'

loop_
_geom_angle_atom_site_label_1
_geom_angle_atom_site_label_2
_geom_angle_atom_site_label_3
_geom_angle
_geom_angle_site_symmetry_1
_geom_angle_site_symmetry_3
H1W1 O1W H1W2 112(3) . .
H2W1 O2W H2W2 100(3) . .
H3W1 O3W H3W2 100(3) . .
O13 C12 O11 123.8(4) . .
O13 C12 C14 119.3(4) . .
O11 C12 C14 116.8(4) . .
C13 C14 C19 119.1(4) . .
C13 C14 C12 121.0(4) . .
C19 C14 C12 119.8(4) . .
C13 C16 C17 120.1(4) . .
C13 C16 H16 120.0 . .
C17 C16 H16 120.0 . .
C18 C17 C16 119.8(4) . .
C18 C17 H17 120.1 . .
C16 C17 H17 120.1 . .
C17 C18 C19 120.2(4) . .
C17 C18 H18 119.9 . .
C19 C18 H18 119.9 . .
C18 C19 C14 120.1(4) . .
C18 C19 H19 119.9 . .
C14 C19 H19 119.9 . .
C16 C13 C14 120.6(4) . .
C16 C13 H13 119.7 . .
C14 C13 H13 119.7 . .
O33 C32 O31 120.7(4) . .
O33 C32 C34 121.2(4) . .
O31 C32 C34 118.1(4) . .
C39 C34 C35 119.3(5) . .
C39 C34 C32 120.1(5) . .
C35 C34 C32 120.6(4) . .
C36 C35 C34 120.7(5) . .
C36 C35 H35 119.6 . .
C34 C35 H35 119.6 . .
C37 C36 C35 119.3(6) . .
C37 C36 H36 120.3 . .
C35 C36 H36 120.3 . .
C38 C37 C36 119.9(6) . .
C38 C37 H37 120.0 . .
C36 C37 H37 120.0 . .
C37 C38 C39 121.1(7) . .
C37 C38 H38 119.4 . .
C39 C38 H38 119.4 . .
C34 C39 C38 119.5(6) . .
C34 C39 H39 120.2 . .
C38 C39 H39 120.2 . .
O43 C42 O41 120.5(4) . .
O43 C42 C44 120.9(4) . .
O41 C42 C44 118.6(4) . .
C45 C44 C43 119.8(4) . .
C45 C44 C42 119.8(4) . .
C43 C44 C42 120.4(4) . .
C46 C45 C44 120.8(5) . .
C46 C45 H45 119.6 . .
C44 C45 H45 119.6 . .
C44 C43 C48 118.7(5) . .
C44 C43 H43 120.6 . .
C48 C43 H43 120.6 . .
C47 C46 C45 119.8(6) . .
C47 C46 H46 120.1 . .
C45 C46 H46 120.1 . .
C46 C47 C48 120.9(5) . .
C46 C47 H47 119.5 . .
C48 C47 H47 119.5 . .
C47 C48 C43 119.9(6) . .
C47 C48 H48 120.0 . .
C43 C48 H48 120.0 . .
N73 C72 N71 111.9(3) . .
N73 C72 H72A 109.2 . .
N71 C72 H72A 109.2 . .
N73 C72 H72B 109.2 . .
N71 C72 H72B 109.2 . .
H72A C72 H72B 107.9 . .
N73 C74 N77 111.5(3) . .
N73 C74 H74A 109.3 . .
N77 C74 H74A 109.3 . .
N73 C74 H74B 109.3 . .
N77 C74 H74B 109.3 . .
H74A C74 H74B 108.0 . .
N77 C78 N80 112.0(3) . .
N77 C78 H78A 109.2 . .
N80 C78 H78A 109.2 . .
N77 C78 H78B 109.2 . .
N80 C78 H78B 109.2 . .
H78A C78 H78B 107.9 . .
N80 C81 N71 112.3(3) . .
N80 C81 H81A 109.1 . .
N71 C81 H81A 109.1 . .
N80 C81 H81B 109.1 . .
N71 C81 H81B 109.1 . .
H81A C81 H81B 107.9 . .
N77 C79 N71 112.6(3) . .
N77 C79 H79A 109.1 . .
N71 C79 H79A 109.1 . .
N77 C79 H79B 109.1 . .
N71 C79 H79B 109.1 . .
H79A C79 H79B 107.8 . .
N73 C82 N80 111.7(3) . .
N73 C82 H82A 109.3 . .
N80 C82 H82A 109.3 . .
N73 C82 H82B 109.3 . .
N80 C82 H82B 109.3 . .
H82A C82 H82B 107.9 . .
C81 N71 C79 107.9(3) . .
C81 N71 C72 107.6(3) . .
C79 N71 C72 106.9(3) . .
C81 N71 Cd2 109.1(2) . .
C79 N71 Cd2 112.5(2) . .
C72 N71 Cd2 112.5(2) . .
C72 N73 C74 108.9(3) . .
C72 N73 C82 108.4(3) . .
C74 N73 C82 109.2(3) . .
C79 N77 C78 109.2(3) . .
C79 N77 C74 108.0(3) . .
C78 N77 C74 108.7(3) . .
C81 N80 C78 108.2(3) . .
C81 N80 C82 107.6(3) . .
C78 N80 C82 107.5(3) . .
C81 N80 Cd1 108.2(2) . .
C78 N80 Cd1 113.0(2) . .
C82 N80 Cd1 112.2(2) . .
Cd1 O1 H1 95(3) . .
Cd1 O1 H2 120(3) . .
H1 O1 H2 120(3) . .
Cd2 O3 H6 118(3) . .
Cd2 O3 H5 115(3) . .
H6 O3 H5 115(3) . .
Cd2 O2 H3 119(3) . .
Cd2 O2 H4 124(3) . .
H3 O2 H4 113(3) . .
C12 O11 Cd1 123.5(3) . .
C32 O31 Cd2 95.8(2) . .
C32 O33 Cd2 89.4(2) . .
C42 O41 Cd2 95.3(2) . .
C42 O43 Cd2 90.0(3) . .
O11 Cd1 O11 180.0 2_775 .
O11 Cd1 O1 88.57(11) 2_775 2_775
O11 Cd1 O1 91.43(11) . 2_775
O11 Cd1 O1 91.43(11) 2_775 .
O11 Cd1 O1 88.57(11) . .
O1 Cd1 O1 180.0 2_775 .
O11 Cd1 N80 87.58(11) 2_775 2_775
O11 Cd1 N80 92.42(11) . 2_775
O1 Cd1 N80 96.08(11) 2_775 2_775
O1 Cd1 N80 83.92(11) . 2_775
O11 Cd1 N80 92.42(11) 2_775 .
O11 Cd1 N80 87.58(11) . .
O1 Cd1 N80 83.92(11) 2_775 .
O1 Cd1 N80 96.08(11) . .
N80 Cd1 N80 180.0 2_775 .
O2 Cd2 O3 82.81(11) . .
O2 Cd2 O31 139.69(11) . .
O3 Cd2 O31 89.93(11) . .
O2 Cd2 O41 135.12(11) . .
O3 Cd2 O41 88.09(11) . .
O31 Cd2 O41 83.80(10) . .
O2 Cd2 N71 92.96(11) . .
O3 Cd2 N71 174.44(10) . .
O31 Cd2 N71 90.98(10) . .
O41 Cd2 N71 97.47(11) . .
O2 Cd2 O43 83.17(10) . .
O3 Cd2 O43 96.37(10) . .
O31 Cd2 O43 137.13(10) . .
O41 Cd2 O43 54.25(10) . .
N71 Cd2 O43 86.68(10) . .
O2 Cd2 O33 85.67(11) . .
O3 Cd2 O33 82.67(11) . .
O31 Cd2 O33 54.05(10) . .
O41 Cd2 O33 136.62(10) . .
N71 Cd2 O33 93.43(10) . .
O43 Cd2 O33 168.82(10) . .

loop_
_geom_bond_atom_site_label_1
_geom_bond_atom_site_label_2
_geom_bond_distance
_geom_bond_site_symmetry_2
O1W H1W1 0.849(18) .
O1W H1W2 0.857(18) .
O2W H2W1 0.871(19) .
O2W H2W2 0.930(19) .
O3W H3W1 0.877(19) .
O3W H3W2 0.930(19) .
C12 O13 1.257(5) .
C12 O11 1.274(5) .
C12 C14 1.503(6) .
C14 C13 1.384(6) .
C14 C19 1.391(6) .
C16 C13 1.381(6) .
C16 C17 1.382(7) .
C16 H16 0.9300 .
C17 C18 1.378(6) .
C17 H17 0.9300 .
C18 C19 1.385(6) .
C18 H18 0.9300 .
C19 H19 0.9300 .
C13 H13 0.9300 .
C32 O33 1.257(5) .
C32 O31 1.270(5) .
C32 C34 1.503(6) .
C34 C39 1.372(7) .
C34 C35 1.386(6) .
C35 C36 1.384(7) .
C35 H35 0.9300 .
C36 C37 1.369(9) .
C36 H36 0.9300 .
C37 C38 1.369(10) .
C37 H37 0.9300 .
C38 C39 1.379(9) .
C38 H38 0.9300 .
C39 H39 0.9300 .
C42 O43 1.261(5) .
C42 O41 1.269(5) .
C42 C44 1.496(6) .
C44 C45 1.384(6) .
C44 C43 1.387(7) .
C45 C46 1.380(7) .
C45 H45 0.9300 .
C43 C48 1.408(7) .
C43 H43 0.9300 .
C46 C47 1.359(9) .
C46 H46 0.9300 .
C47 C48 1.378(9) .
C47 H47 0.9300 .
C48 H48 0.9300 .
C72 N73 1.463(5) .
C72 N71 1.501(5) .
C72 H72A 0.9700 .
C72 H72B 0.9700 .
C74 N73 1.468(5) .
C74 N77 1.479(5) .
C74 H74A 0.9700 .
C74 H74B 0.9700 .
C78 N77 1.459(5) .
C78 N80 1.496(5) .
C78 H78A 0.9700 .
C78 H78B 0.9700 .
C81 N80 1.479(5) .
C81 N71 1.487(5) .
C81 H81A 0.9700 .
C81 H81B 0.9700 .
C79 N77 1.456(5) .
C79 N71 1.492(5) .
C79 H79A 0.9700 .
C79 H79B 0.9700 .
C82 N73 1.468(5) .
C82 N80 1.501(5) .
C82 H82A 0.9700 .
C82 H82B 0.9700 .
N71 Cd2 2.366(3) .
N80 Cd1 2.387(3) .
O1 Cd1 2.331(3) .
O1 H1 0.818(18) .
O1 H2 0.823(18) .
O3 Cd2 2.334(3) .
O3 H6 0.837(18) .
O3 H5 0.835(18) .
O2 Cd2 2.280(3) .
O2 H3 0.823(18) .
O2 H4 0.850(18) .
O11 Cd1 2.264(3) .
O31 Cd2 2.340(3) .
O33 Cd2 2.484(3) .
O41 Cd2 2.347(3) .
O43 Cd2 2.466(3) .
Cd1 O11 2.264(3) 2_775
Cd1 O1 2.331(3) 2_775
Cd1 N80 2.387(3) 2_775
